data_1528906
loop_
_publ_author_name
'Szklarz, P.'
'Jakubas, R.'
'Zaleski, J.'
'Bator, G.'
'Falinska, K.'
'Medycki, W.'

_publ_section_title
;
 The structure, phase transition and molecular dynamics of [C (N H2)3]3
 [Sb2 Br9]
;
_journal_name_full 'Journal of Physics: Condensed Matter'
_journal_page_first 2509
_journal_page_last 2528
_journal_volume 17
_journal_year 2005
_chemical_formula_sum 'C3 H18 Br9 N9 Sb2'
_chemical_name_systematic '(C (N H2)3)3 (Sb2 Br9)'
_space_group_IT_number 15
_symmetry_space_group_name_Hall '-C 2yc'
_symmetry_space_group_name_H-M 'C 1 2/c 1'
_cell_angle_alpha 90
_cell_angle_beta 96.68
_cell_angle_gamma 90
_cell_formula_units_Z 4
_cell_length_a 15.725
_cell_length_b 9.04
_cell_length_c 18.681
_cell_volume 2637.551
_citation_journal_id_ASTM JCOMEL
_cod_data_source_file Szklarz_JCOMEL_2005_973.cif
_cod_data_source_block C3H18Br9N9Sb2
_cod_database_code 1528906

loop_
_symmetry_equiv_pos_as_xyz
x,y,z
-x,y,-z+1/2
-x,-y,-z
x,-y,z-1/2
x+1/2,y+1/2,z
-x+1/2,y+1/2,-z+1/2
-x+1/2,-y+1/2,-z
x+1/2,-y+1/2,z-1/2

loop_
_atom_site_label
_atom_site_type_symbol
_atom_site_fract_x
_atom_site_fract_y
_atom_site_fract_z
_atom_site_occupancy
_atom_site_U_iso_or_equiv
Br2 Br-1 0.28287 0.39834 0.08545 1 0.0
Br5 Br-1 0 0.39047 0.25 1 0.0
H4 H+1 0.1741 0.8121 -0.0929 1 0.0
N4 N-3 -0.0802 0.8973 0.2687 0.5 0.0
H11 H+1 0.0153 0.6814 0.2738 0.5 0.0
C1 C+4 0.1874 0.603 -0.0885 1 0.0
N1 N-3 0.1468 0.4761 -0.0845 1 0.0
N5 N-3 0.0447 1.0167 0.2675 0.5 0.0
H7 H+1 -0.1084 0.811 0.2707 0.5 0.0
Br3 Br-1 0.07629 0.19489 0.07816 1 0.0
H12 H+1 0.1023 0.7633 0.2722 0.5 0.0
N3 N-3 0.2714 0.6018 -0.0894 1 0.0
H10 H+1 0.0161 1.1031 0.2651 0.5 0.0
Br1 Br-1 0.07565 0.60656 0.08601 1 0.0
H3 H+1 0.0891 0.7256 -0.0885 1 0.0
N6 N-3 0.045 0.766 0.2718 0.5 0.0
N2 N-3 0.146 0.7259 -0.0901 1 0.0
C2 C+4 0.006 0.8931 0.2686 0.5 0.0
H6 H+1 0.2999 0.5153 -0.0883 1 0.0
H9 H+1 0.1022 1.0161 0.2698 0.5 0.0
H1 H+1 0.0898 0.4753 -0.0829 1 0.0
Br4 Br-1 0.24928 0.14309 0.24963 1 0.0
H8 H+1 -0.1094 0.9832 0.2663 0.5 0.0
H2 H+1 0.176 0.3904 -0.0834 1 0.0
H5 H+1 0.3002 0.6876 -0.0912 1 0.0
Sb1 Sb+3 0.15441 0.3955 0.16231 1 0.0
